data_7057709
loop_
_publ_author_name
'Dimiza, Filitsa'
'Raptopoulou, Catherine P.'
'Psycharis, Vassilis'
'Papadopoulos, Athanasios N.'
'Psomas, George'

_publ_section_title
;
 Manganese(ii) complexes with the non-steroidal anti-inflammatory drugs
 naproxen and mefenamic acid: synthesis, structure, antioxidant capacity,
 and interaction with albumins and DNA
;
_journal_issue 20
_journal_name_full 'New Journal of Chemistry'
_journal_page_first 16666
_journal_paper_doi 10.1039/C8NJ03226B
_journal_volume 42
_journal_year 2018
_chemical_formula_sum 'C80 H74 Mn2 N10 O8'
_chemical_formula_weight 1413.37
_space_group_crystal_system monoclinic
_space_group_IT_number 14
_space_group_name_Hall '-P 2yn'
_space_group_name_H-M_alt 'P 1 21/n 1'
_symmetry_space_group_name_Hall '-P 2yn'
_symmetry_space_group_name_H-M 'P 1 21/n 1'
_atom_sites_solution_hydrogens difmap
_audit_creation_method SHELXL-2014/6
_audit_update_record
;
2018-06-26 deposited with the CCDC.
2018-09-03 downloaded from the CCDC.
;
_cell_angle_alpha 90
_cell_angle_beta 105.0060(10)
_cell_angle_gamma 90
_cell_formula_units_Z 2
_cell_length_a 14.6313(3)
_cell_length_b 11.6388(2)
_cell_length_c 20.9041(4)
_cell_measurement_reflns_used 17517
_cell_measurement_temperature 160(2)
_cell_measurement_theta_max 71.99
_cell_measurement_theta_min 6.51
_cell_volume 3438.38(11)
_computing_cell_refinement 'Crystalclear, Rigaku MSC, 2005'
_computing_data_collection 'Crystalclear, Rigaku MSC, 2005'
_computing_data_reduction 'Crystalclear, Rigaku MSC, 2005'
_computing_molecular_graphics 'Diamond ver3.1'
_computing_publication_material 'publCIF, J.Appl.Cryst. 2010, 43, 920'
_computing_structure_refinement 'SHELXL-2014/6 (Sheldrick, 2014)'
_computing_structure_solution 'SHELXS (Sheldrick,2008)'
_diffrn_ambient_temperature 160(2)
_diffrn_measured_fraction_theta_full 0.896
_diffrn_measured_fraction_theta_max 0.953
_diffrn_measurement_device_type 'Rigaku R-AXIS SPIDER IPDS'
_diffrn_measurement_method '\q scans'
_diffrn_radiation_type CuK\a
_diffrn_radiation_wavelength 1.54178
_diffrn_reflns_av_R_equivalents 0.0427
_diffrn_reflns_av_unetI/netI 0.0559
_diffrn_reflns_Laue_measured_fraction_full 0.896
_diffrn_reflns_Laue_measured_fraction_max 0.953
_diffrn_reflns_limit_h_max 17
_diffrn_reflns_limit_h_min -15
_diffrn_reflns_limit_k_max 11
_diffrn_reflns_limit_k_min -13
_diffrn_reflns_limit_l_max 23
_diffrn_reflns_limit_l_min -24
_diffrn_reflns_number 21425
_diffrn_reflns_point_group_measured_fraction_full 0.896
_diffrn_reflns_point_group_measured_fraction_max 0.953
_diffrn_reflns_theta_full 67.675
_diffrn_reflns_theta_max 64.975
_diffrn_reflns_theta_min 6.511
_exptl_absorpt_coefficient_mu 3.525
_exptl_absorpt_correction_T_max 1.000
_exptl_absorpt_correction_T_min 0.610
_exptl_absorpt_correction_type empirical
_exptl_absorpt_process_details 'Crystalclear, Rigaku MSC, 2005'
_exptl_crystal_colour colorless
_exptl_crystal_density_diffrn 1.365
_exptl_crystal_description parallelepiped
_exptl_crystal_F_000 1476
_exptl_crystal_size_max 0.44
_exptl_crystal_size_mid 0.12
_exptl_crystal_size_min 0.10
_refine_diff_density_max 0.437
_refine_diff_density_min -0.659
_refine_diff_density_rms 0.055
_refine_ls_extinction_method none
_refine_ls_goodness_of_fit_ref 1.086
_refine_ls_hydrogen_treatment refall
_refine_ls_matrix_type full
_refine_ls_number_parameters 599
_refine_ls_number_reflns 5567
_refine_ls_number_restraints 0
_refine_ls_restrained_S_all 1.086
_refine_ls_R_factor_all 0.0606
_refine_ls_R_factor_gt 0.0425
_refine_ls_shift/su_max 0.001
_refine_ls_shift/su_mean 0.000
_refine_ls_structure_factor_coef Fsqd
_refine_ls_weighting_details 'w=1/[\s^2^(Fo^2^)+(0.0555P)^2^] where P=(Fo^2^+2Fc^2^)/3'
_refine_ls_weighting_scheme calc
_refine_ls_wR_factor_gt 0.0984
_refine_ls_wR_factor_ref 0.1111
_reflns_Friedel_coverage 0.000
_reflns_number_gt 4190
_reflns_number_total 5567
_reflns_threshold_expression 'I > 2\s(I)'
_cod_data_source_file c8nj03226b2.cif
_cod_data_source_block compound3
_cod_depositor_comments 'Adding full bibliography for 7057707--7057711.cif.'
_cod_database_code 7057709
_shelx_space_group_comment
;
The symmetry employed for this shelxl refinement is uniquely defined
by the following loop, which should always be used as a source of
symmetry information in preference to the above space-group names.
They are only intended as comments.
;
_shelxl_version_number 2014/6

loop_
_space_group_symop_operation_xyz
'x, y, z'
'-x+1/2, y+1/2, -z+1/2'
'-x, -y, -z'
'x-1/2, -y-1/2, z-1/2'

loop_
_atom_site_label
_atom_site_type_symbol
_atom_site_fract_x
_atom_site_fract_y
_atom_site_fract_z
_atom_site_U_iso_or_equiv
_atom_site_adp_type
_atom_site_occupancy
_atom_site_site_symmetry_order
_atom_site_calc_flag
Mn1 Mn 0.49162(3) 0.19212(3) 0.01115(2) 0.02535(15) Uani 1 1 d
O1 O 0.35981(12) 0.30453(13) 0.01394(9) 0.0305(5) Uani 1 1 d
O2 O 0.39376(11) 0.14522(14) 0.07199(9) 0.0320(5) Uani 1 1 d
O3 O 0.40350(11) 0.10177(14) -0.06815(8) 0.0309(4) Uani 1 1 d
O4 O 0.39458(11) -0.08722(14) -0.05646(9) 0.0394(5) Uani 1 1 d
N1 N 0.27394(17) 0.06582(19) 0.13861(12) 0.0344(6) Uani 1 1 d
N2 N 0.23883(16) -0.18954(19) -0.13087(13) 0.0418(7) Uani 1 1 d
N3 N 0.56584(14) 0.33395(17) 0.07843(11) 0.0275(5) Uani 1 1 d
N4 N 0.60530(14) 0.45622(19) -0.00093(11) 0.0282(5) Uani 1 1 d
N5 N 0.56608(14) 0.27813(17) -0.05663(11) 0.0282(5) Uani 1 1 d
C1 C 0.33873(17) 0.2302(2) 0.05240(13) 0.0272(6) Uani 1 1 d
C2 C 0.24999(16) 0.2426(2) 0.07363(12) 0.0256(6) Uani 1 1 d
C3 C 0.19288(19) 0.3381(2) 0.05198(15) 0.0346(7) Uani 1 1 d
C4 C 0.1099(2) 0.3564(3) 0.06883(16) 0.0420(8) Uani 1 1 d
C5 C 0.0803(2) 0.2761(3) 0.10812(17) 0.0449(8) Uani 1 1 d
C6 C 0.1339(2) 0.1796(2) 0.12989(16) 0.0384(8) Uani 1 1 d
C7 C 0.22030(18) 0.1610(2) 0.11393(13) 0.0286(6) Uani 1 1 d
C8 C 0.23419(18) -0.0333(2) 0.16157(14) 0.0307(7) Uani 1 1 d
C9 C 0.2453(2) -0.0455(3) 0.22890(15) 0.0370(7) Uani 1 1 d
C10 C 0.2080(2) -0.1413(3) 0.25277(17) 0.0434(8) Uani 1 1 d
C11 C 0.1626(2) -0.2236(3) 0.20870(18) 0.0435(8) Uani 1 1 d
C12 C 0.1515(2) -0.2138(2) 0.14142(16) 0.0395(8) Uani 1 1 d
C13 C 0.18679(18) -0.1150(2) 0.11651(14) 0.0354(7) Uani 1 1 d
C14 C 0.1057(3) -0.3083(3) 0.0960(2) 0.0605(11) Uani 1 1 d
C15 C 0.1769(3) -0.0993(4) 0.04387(18) 0.0565(10) Uani 1 1 d
C21 C 0.35730(17) 0.0098(2) -0.07344(12) 0.0263(6) Uani 1 1 d
C22 C 0.25227(16) 0.0140(2) -0.10293(12) 0.0235(6) Uani 1 1 d
C23 C 0.20675(19) 0.1190(2) -0.10198(13) 0.0299(7) Uani 1 1 d
C24 C 0.10990(19) 0.1292(2) -0.12409(15) 0.0379(8) Uani 1 1 d
C25 C 0.05611(19) 0.0340(2) -0.14901(14) 0.0369(7) Uani 1 1 d
C26 C 0.09903(18) -0.0707(2) -0.15149(13) 0.0305(7) Uani 1 1 d
C27 C 0.19693(17) -0.0841(2) -0.12769(12) 0.0250(6) Uani 1 1 d
C28 C 0.18857(17) -0.2959(2) -0.13870(14) 0.0315(7) Uani 1 1 d
C29 C 0.17182(19) -0.3477(3) -0.08205(16) 0.0403(8) Uani 1 1 d
C30 C 0.1273(2) -0.4517(3) -0.08642(18) 0.0464(8) Uani 1 1 d
C31 C 0.0996(2) -0.5070(3) -0.14738(18) 0.0446(8) Uani 1 1 d
C32 C 0.11601(19) -0.4578(2) -0.20345(14) 0.0366(7) Uani 1 1 d
C33 C 0.16069(17) -0.3511(2) -0.19941(14) 0.0336(7) Uani 1 1 d
C34 C 0.0871(4) -0.5227(4) -0.2685(2) 0.0693(12) Uani 1 1 d
C35 C 0.1812(3) -0.2999(4) -0.26047(19) 0.0505(10) Uani 1 1 d
C41 C 0.5626(2) 0.3190(3) 0.14185(15) 0.0348(7) Uani 1 1 d
C42 C 0.5912(2) 0.3992(3) 0.19019(17) 0.0429(8) Uani 1 1 d
C43 C 0.6258(2) 0.5028(3) 0.17324(17) 0.0451(9) Uani 1 1 d
C44 C 0.6297(2) 0.5213(2) 0.11004(15) 0.0352(7) Uani 1 1 d
C45 C 0.60009(16) 0.4342(2) 0.06287(14) 0.0274(6) Uani 1 1 d
C46 C 0.59807(16) 0.3861(2) -0.05588(13) 0.0276(6) Uani 1 1 d
C47 C 0.62515(19) 0.4345(3) -0.10952(15) 0.0383(8) Uani 1 1 d
C48 C 0.6218(2) 0.3689(3) -0.16398(18) 0.0448(8) Uani 1 1 d
C49 C 0.5927(2) 0.2550(3) -0.16515(17) 0.0425(8) Uani 1 1 d
C50 C 0.5662(2) 0.2147(3) -0.11149(16) 0.0379(8) Uani 1 1 d
H1N H 0.3207(18) 0.057(2) 0.1214(12) 0.027(8) Uiso 1 1 d
H2N H 0.292(2) -0.191(2) -0.1078(15) 0.055(10) Uiso 1 1 d
H4N H 0.626(2) 0.535(3) -0.0095(14) 0.065(10) Uiso 1 1 d
H3 H 0.2163(16) 0.387(2) 0.0236(12) 0.032(7) Uiso 1 1 d
H4 H 0.0740(18) 0.426(2) 0.0537(13) 0.053(9) Uiso 1 1 d
H5 H 0.019(2) 0.287(2) 0.1190(13) 0.054(9) Uiso 1 1 d
H6 H 0.1119(15) 0.1244(19) 0.1562(11) 0.021(7) Uiso 1 1 d
H9 H 0.2811(19) 0.014(2) 0.2591(13) 0.043(8) Uiso 1 1 d
H10 H 0.2207(19) -0.145(2) 0.3028(15) 0.062(9) Uiso 1 1 d
H11 H 0.1387(17) -0.289(2) 0.2284(13) 0.037(8) Uiso 1 1 d
H14A H 0.082(2) -0.369(3) 0.1208(15) 0.067(11) Uiso 1 1 d
H14B H 0.152(2) -0.339(2) 0.0705(15) 0.063(11) Uiso 1 1 d
H14C H 0.053(3) -0.284(3) 0.0613(18) 0.084(14) Uiso 1 1 d
H15A H 0.176(3) -0.021(4) 0.030(2) 0.111(16) Uiso 1 1 d
H15B H 0.123(2) -0.136(3) 0.0211(15) 0.064(11) Uiso 1 1 d
H15C H 0.227(3) -0.141(4) 0.027(2) 0.140(19) Uiso 1 1 d
H23 H 0.2451(17) 0.1833(19) -0.0848(12) 0.035(8) Uiso 1 1 d
H24 H 0.0816(17) 0.198(2) -0.1199(12) 0.035(8) Uiso 1 1 d
H25 H -0.0121(18) 0.040(2) -0.1638(12) 0.042(7) Uiso 1 1 d
H26 H 0.0640(16) -0.1318(19) -0.1679(11) 0.024(7) Uiso 1 1 d
H29 H 0.1932(19) -0.307(2) -0.0403(15) 0.054(9) Uiso 1 1 d
H30 H 0.1161(19) -0.485(2) -0.0450(14) 0.053(9) Uiso 1 1 d
H31 H 0.069(2) -0.580(3) -0.1519(14) 0.058(10) Uiso 1 1 d
H34A H 0.053(3) -0.477(3) -0.300(2) 0.108(18) Uiso 1 1 d
H34B H 0.054(3) -0.599(4) -0.256(2) 0.153(19) Uiso 1 1 d
H34C H 0.146(3) -0.545(4) -0.281(2) 0.13(2) Uiso 1 1 d
H35A H 0.223(2) -0.235(2) -0.2446(14) 0.057(10) Uiso 1 1 d
H35B H 0.127(3) -0.277(3) -0.2879(18) 0.092(13) Uiso 1 1 d
H35C H 0.208(3) -0.357(3) -0.2860(19) 0.102(15) Uiso 1 1 d
H41 H 0.5378(18) 0.250(2) 0.1545(13) 0.041(8) Uiso 1 1 d
H42 H 0.5835(16) 0.387(2) 0.2309(12) 0.028(8) Uiso 1 1 d
H43 H 0.6485(18) 0.562(2) 0.2057(13) 0.048(8) Uiso 1 1 d
H44 H 0.6540(16) 0.588(2) 0.0957(11) 0.030(7) Uiso 1 1 d
H47 H 0.6463(19) 0.516(2) -0.1048(13) 0.053(9) Uiso 1 1 d
H48 H 0.6402(18) 0.399(2) -0.2010(14) 0.050(9) Uiso 1 1 d
H49 H 0.5915(19) 0.204(2) -0.2024(15) 0.055(10) Uiso 1 1 d
H50 H 0.5410(17) 0.139(2) -0.1082(12) 0.036(8) Uiso 1 1 d

loop_
_atom_site_aniso_label
_atom_site_aniso_U_11
_atom_site_aniso_U_22
_atom_site_aniso_U_33
_atom_site_aniso_U_23
_atom_site_aniso_U_13
_atom_site_aniso_U_12
Mn1 0.0223(2) 0.0168(3) 0.0340(3) 0.00152(18) 0.00200(19) -0.00195(17)
O1 0.0323(10) 0.0173(10) 0.0419(12) 0.0031(8) 0.0094(9) -0.0046(8)
O2 0.0272(9) 0.0235(10) 0.0448(12) 0.0056(9) 0.0084(8) 0.0030(8)
O3 0.0282(9) 0.0225(10) 0.0381(11) -0.0009(8) 0.0016(8) -0.0062(8)
O4 0.0263(10) 0.0204(11) 0.0613(13) -0.0002(9) -0.0070(9) 0.0009(8)
N1 0.0315(13) 0.0241(14) 0.0517(17) 0.0114(12) 0.0182(13) 0.0053(11)
N2 0.0199(12) 0.0200(14) 0.074(2) -0.0178(12) -0.0091(13) 0.0004(10)
N3 0.0286(12) 0.0182(12) 0.0332(14) 0.0012(10) 0.0032(10) -0.0005(9)
N4 0.0300(12) 0.0170(13) 0.0370(15) 0.0019(11) 0.0077(10) -0.0026(10)
N5 0.0268(12) 0.0222(12) 0.0356(13) -0.0033(11) 0.0083(10) -0.0021(10)
C1 0.0259(14) 0.0172(15) 0.0359(16) -0.0063(12) 0.0034(12) -0.0027(12)
C2 0.0233(13) 0.0167(14) 0.0351(16) 0.0004(12) 0.0045(12) -0.0017(11)
C3 0.0308(16) 0.0241(17) 0.050(2) 0.0085(15) 0.0116(14) 0.0001(13)
C4 0.0323(16) 0.0268(18) 0.069(2) 0.0122(16) 0.0164(15) 0.0057(14)
C5 0.0306(17) 0.0325(18) 0.076(2) 0.0095(17) 0.0215(17) 0.0053(14)
C6 0.0325(16) 0.0263(18) 0.059(2) 0.0082(15) 0.0157(15) 0.0007(13)
C7 0.0271(14) 0.0175(14) 0.0399(17) -0.0002(12) 0.0063(12) 0.0014(11)
C8 0.0335(15) 0.0197(15) 0.0419(18) 0.0076(13) 0.0150(13) 0.0057(12)
C9 0.0453(18) 0.0298(18) 0.0358(18) 0.0048(15) 0.0104(14) 0.0056(14)
C10 0.059(2) 0.038(2) 0.038(2) 0.0119(16) 0.0203(16) 0.0117(16)
C11 0.0500(19) 0.0229(18) 0.066(3) 0.0123(17) 0.0299(18) 0.0082(15)
C12 0.0392(17) 0.0237(17) 0.059(2) -0.0029(15) 0.0196(16) -0.0003(13)
C13 0.0380(16) 0.0306(17) 0.0390(18) -0.0007(14) 0.0127(14) 0.0040(13)
C14 0.063(3) 0.043(2) 0.083(3) -0.014(2) 0.032(3) -0.018(2)
C15 0.078(3) 0.052(3) 0.038(2) -0.0040(19) 0.012(2) -0.012(2)
C21 0.0240(14) 0.0219(16) 0.0293(15) -0.0035(12) 0.0005(11) -0.0020(12)
C22 0.0233(13) 0.0182(14) 0.0261(14) -0.0005(11) 0.0011(11) -0.0001(11)
C23 0.0307(15) 0.0198(16) 0.0367(17) -0.0009(13) 0.0042(12) -0.0023(12)
C24 0.0323(16) 0.0195(17) 0.059(2) 0.0025(15) 0.0067(14) 0.0070(13)
C25 0.0210(14) 0.0297(17) 0.056(2) 0.0035(15) 0.0019(14) 0.0030(13)
C26 0.0259(14) 0.0220(16) 0.0393(17) -0.0013(13) 0.0008(12) -0.0044(13)
C27 0.0256(14) 0.0218(15) 0.0259(15) -0.0018(11) 0.0034(11) 0.0025(11)
C28 0.0230(14) 0.0224(16) 0.0432(18) -0.0052(13) -0.0020(13) 0.0060(11)
C29 0.0296(16) 0.047(2) 0.0394(19) -0.0094(17) 0.0011(14) 0.0080(15)
C30 0.0398(18) 0.051(2) 0.049(2) 0.0195(19) 0.0133(16) 0.0131(16)
C31 0.0418(18) 0.0239(18) 0.065(2) 0.0041(17) 0.0083(16) 0.0010(14)
C32 0.0415(17) 0.0205(16) 0.0426(18) -0.0041(14) 0.0017(14) -0.0039(13)
C33 0.0321(15) 0.0228(16) 0.0398(18) 0.0016(13) -0.0017(13) -0.0005(12)
C34 0.089(4) 0.048(3) 0.060(3) -0.020(2) -0.001(3) -0.018(3)
C35 0.058(2) 0.045(2) 0.042(2) 0.0152(19) 0.0007(19) -0.007(2)
C41 0.0418(17) 0.0253(18) 0.0341(18) 0.0047(14) 0.0039(14) -0.0003(13)
C42 0.058(2) 0.037(2) 0.0320(19) -0.0004(16) 0.0091(16) 0.0010(15)
C43 0.055(2) 0.0278(19) 0.044(2) -0.0095(16) -0.0034(16) 0.0001(15)
C44 0.0395(17) 0.0176(16) 0.0429(19) -0.0017(14) 0.0007(14) -0.0027(13)
C45 0.0206(13) 0.0203(15) 0.0378(17) -0.0006(13) 0.0011(12) 0.0012(11)
C46 0.0202(13) 0.0241(16) 0.0376(17) 0.0042(13) 0.0057(12) -0.0009(11)
C47 0.0378(17) 0.0322(19) 0.045(2) 0.0072(16) 0.0108(14) -0.0070(14)
C48 0.0482(19) 0.048(2) 0.043(2) 0.0103(18) 0.0202(16) -0.0022(16)
C49 0.0444(18) 0.044(2) 0.042(2) -0.0027(17) 0.0171(16) -0.0027(15)
C50 0.0351(16) 0.0293(19) 0.050(2) -0.0023(16) 0.0119(15) -0.0049(14)

loop_
_atom_type_symbol
_atom_type_description
_atom_type_scat_dispersion_real
_atom_type_scat_dispersion_imag
_atom_type_scat_source
C C 0.0181 0.0091 'International Tables Vol C Tables 4.2.6.8 and 6.1.1.4'
H H 0.0000 0.0000 'International Tables Vol C Tables 4.2.6.8 and 6.1.1.4'
N N 0.0311 0.0180 'International Tables Vol C Tables 4.2.6.8 and 6.1.1.4'
O O 0.0492 0.0322 'International Tables Vol C Tables 4.2.6.8 and 6.1.1.4'
Mn Mn -0.5299 2.8052 'International Tables Vol C Tables 4.2.6.8 and 6.1.1.4'

loop_
_geom_angle_atom_site_label_1
_geom_angle_atom_site_label_2
_geom_angle_atom_site_label_3
_geom_angle
_geom_angle_site_symmetry_1
_geom_angle_site_symmetry_3
O4 Mn1 O3 108.69(7) 3_655 .
O4 Mn1 O2 98.85(7) 3_655 .
O3 Mn1 O2 88.50(6) . .
O4 Mn1 N5 95.01(7) 3_655 .
O3 Mn1 N5 91.39(7) . .
O2 Mn1 N5 165.41(7) . .
O4 Mn1 N3 86.93(7) 3_655 .
O3 Mn1 N3 163.03(7) . .
O2 Mn1 N3 95.78(7) . .
N5 Mn1 N3 80.36(8) . .
O4 Mn1 O1 151.82(7) 3_655 .
O3 Mn1 O1 87.60(6) . .
O2 Mn1 O1 57.65(6) . .
N5 Mn1 O1 107.76(7) . .
N3 Mn1 O1 80.93(6) . .
O4 Mn1 C1 126.57(8) 3_655 .
O3 Mn1 C1 86.72(7) . .
O2 Mn1 C1 28.83(6) . .
N5 Mn1 C1 136.60(8) . .
N3 Mn1 C1 89.16(7) . .
O1 Mn1 C1 28.86(6) . .
C1 O1 Mn1 88.38(14) . .
C1 O2 Mn1 94.17(16) . .
C21 O3 Mn1 134.66(16) . .
C21 O4 Mn1 152.46(16) . 3_655
C7 N1 C8 122.2(2) . .
C7 N1 H1N 112.1(17) . .
C8 N1 H1N 118.9(16) . .
C27 N2 C28 123.7(2) . .
C27 N2 H2N 111(2) . .
C28 N2 H2N 117(2) . .
C45 N3 C41 117.4(2) . .
C45 N3 Mn1 129.36(18) . .
C41 N3 Mn1 112.58(17) . .
C45 N4 C46 132.7(2) . .
C45 N4 H4N 116.1(17) . .
C46 N4 H4N 110.8(17) . .
C46 N5 C50 116.2(2) . .
C46 N5 Mn1 129.71(18) . .
C50 N5 Mn1 113.41(18) . .
O1 C1 O2 119.6(2) . .
O1 C1 C2 119.8(2) . .
O2 C1 C2 120.6(2) . .
O1 C1 Mn1 62.76(13) . .
O2 C1 Mn1 57.00(13) . .
C2 C1 Mn1 175.53(18) . .
C3 C2 C7 118.7(2) . .
C3 C2 C1 118.5(2) . .
C7 C2 C1 122.8(2) . .
C4 C3 C2 122.6(3) . .
C4 C3 H3 123.9(15) . .
C2 C3 H3 113.5(15) . .
C3 C4 C5 118.9(3) . .
C3 C4 H4 119.0(16) . .
C5 C4 H4 122.1(16) . .
C6 C5 C4 120.5(3) . .
C6 C5 H5 119.9(16) . .
C4 C5 H5 119.6(16) . .
C5 C6 C7 121.2(3) . .
C5 C6 H6 119.4(14) . .
C7 C6 H6 119.4(13) . .
N1 C7 C6 119.7(3) . .
N1 C7 C2 122.1(2) . .
C6 C7 C2 118.2(2) . .
C9 C8 C13 121.7(3) . .
C9 C8 N1 118.3(3) . .
C13 C8 N1 120.0(3) . .
C8 C9 C10 119.7(3) . .
C8 C9 H9 118.6(15) . .
C10 C9 H9 121.8(15) . .
C11 C10 C9 119.0(3) . .
C11 C10 H10 126.1(16) . .
C9 C10 H10 114.8(16) . .
C10 C11 C12 122.3(3) . .
C10 C11 H11 115.1(15) . .
C12 C11 H11 122.6(15) . .
C11 C12 C13 119.1(3) . .
C11 C12 C14 120.1(3) . .
C13 C12 C14 120.8(3) . .
C8 C13 C12 118.2(3) . .
C8 C13 C15 120.2(3) . .
C12 C13 C15 121.5(3) . .
C12 C14 H14A 110.6(19) . .
C12 C14 H14B 109.7(17) . .
H14A C14 H14B 113(3) . .
C12 C14 H14C 114(2) . .
H14A C14 H14C 106(3) . .
H14B C14 H14C 103(3) . .
C13 C15 H15A 115(3) . .
C13 C15 H15B 108(2) . .
H15A C15 H15B 109(3) . .
C13 C15 H15C 114(3) . .
H15A C15 H15C 108(4) . .
H15B C15 H15C 102(3) . .
O3 C21 O4 123.6(2) . .
O3 C21 C22 118.6(2) . .
O4 C21 C22 117.7(2) . .
C23 C22 C27 118.8(2) . .
C23 C22 C21 117.7(2) . .
C27 C22 C21 123.4(2) . .
C24 C23 C22 121.6(3) . .
C24 C23 H23 121.1(14) . .
C22 C23 H23 117.3(14) . .
C23 C24 C25 119.6(3) . .
C23 C24 H24 119.6(16) . .
C25 C24 H24 120.7(16) . .
C26 C25 C24 120.2(3) . .
C26 C25 H25 119.6(15) . .
C24 C25 H25 120.2(15) . .
C25 C26 C27 121.4(2) . .
C25 C26 H26 119.8(15) . .
C27 C26 H26 118.8(15) . .
N2 C27 C26 120.6(2) . .
N2 C27 C22 121.0(2) . .
C26 C27 C22 118.4(2) . .
C33 C28 C29 119.9(3) . .
C33 C28 N2 121.8(3) . .
C29 C28 N2 118.2(3) . .
C30 C29 C28 120.5(3) . .
C30 C29 H29 121.9(17) . .
C28 C29 H29 117.6(17) . .
C29 C30 C31 119.5(3) . .
C29 C30 H30 118.1(15) . .
C31 C30 H30 122.5(16) . .
C32 C31 C30 120.8(3) . .
C32 C31 H31 117.7(18) . .
C30 C31 H31 121.4(19) . .
C31 C32 C33 120.0(3) . .
C31 C32 C34 119.0(3) . .
C33 C32 C34 121.0(3) . .
C28 C33 C32 119.3(3) . .
C28 C33 C35 121.1(3) . .
C32 C33 C35 119.5(3) . .
C32 C34 H34A 110(3) . .
C32 C34 H34B 103(2) . .
H34A C34 H34B 118(4) . .
C32 C34 H34C 108(3) . .
H34A C34 H34C 109(4) . .
H34B C34 H34C 109(3) . .
C33 C35 H35A 105.2(17) . .
C33 C35 H35B 109(2) . .
H35A C35 H35B 112(3) . .
C33 C35 H35C 112(2) . .
H35A C35 H35C 114(3) . .
H35B C35 H35C 105(3) . .
N3 C41 C42 124.0(3) . .
N3 C41 H41 119.9(16) . .
C42 C41 H41 116.1(16) . .
C41 C42 C43 118.0(3) . .
C41 C42 H42 120.2(16) . .
C43 C42 H42 121.6(16) . .
C44 C43 C42 119.8(3) . .
C44 C43 H43 118.9(17) . .
C42 C43 H43 121.3(17) . .
C43 C44 C45 119.2(3) . .
C43 C44 H44 124.0(15) . .
C45 C44 H44 116.7(15) . .
N3 C45 N4 120.9(2) . .
N3 C45 C44 121.6(3) . .
N4 C45 C44 117.5(2) . .
N5 C46 N4 120.8(2) . .
N5 C46 C47 122.6(3) . .
N4 C46 C47 116.6(3) . .
C48 C47 C46 119.2(3) . .
C48 C47 H47 124.2(16) . .
C46 C47 H47 116.6(16) . .
C47 C48 C49 119.6(3) . .
C47 C48 H48 121.2(16) . .
C49 C48 H48 119.2(16) . .
C50 C49 C48 117.7(3) . .
C50 C49 H49 119.8(17) . .
C48 C49 H49 122.5(17) . .
C49 C50 N5 124.6(3) . .
C49 C50 H50 124.7(15) . .
N5 C50 H50 110.5(15) . .

loop_
_geom_bond_atom_site_label_1
_geom_bond_atom_site_label_2
_geom_bond_distance
_geom_bond_site_symmetry_2
Mn1 O4 2.0840(17) 3_655
Mn1 O3 2.0998(16) .
Mn1 O2 2.2157(18) .
Mn1 N5 2.235(2) .
Mn1 N3 2.256(2) .
Mn1 O1 2.3437(17) .
Mn1 C1 2.635(3) .
O1 C1 1.272(3) .
O2 C1 1.274(3) .
O3 C21 1.255(3) .
O4 C21 1.264(3) .
O4 Mn1 2.0840(17) 3_655
N1 C7 1.378(3) .
N1 C8 1.429(3) .
N1 H1N 0.86(2) .
N2 C27 1.381(3) .
N2 C28 1.428(3) .
N2 H2N 0.81(3) .
N3 C45 1.342(3) .
N3 C41 1.350(3) .
N4 C45 1.379(3) .
N4 C46 1.391(3) .
N4 H4N 0.99(3) .
N5 C46 1.339(3) .
N5 C50 1.364(3) .
C1 C2 1.484(3) .
C2 C3 1.394(3) .
C2 C7 1.411(3) .
C3 C4 1.365(4) .
C3 H3 0.95(2) .
C4 C5 1.386(4) .
C4 H4 0.98(3) .
C5 C6 1.377(4) .
C5 H5 0.99(3) .
C6 C7 1.406(4) .
C6 H6 0.95(2) .
C8 C9 1.382(4) .
C8 C13 1.391(3) .
C9 C10 1.390(4) .
C9 H9 0.99(2) .
C10 C11 1.375(4) .
C10 H10 1.02(3) .
C11 C12 1.378(4) .
C11 H11 0.97(2) .
C12 C13 1.414(4) .
C12 C14 1.494(4) .
C13 C15 1.499(4) .
C14 H14A 0.99(3) .
C14 H14B 1.02(3) .
C14 H14C 0.96(3) .
C15 H15A 0.95(4) .
C15 H15B 0.91(3) .
C15 H15C 1.01(5) .
C21 C22 1.501(3) .
C22 C23 1.395(3) .
C22 C27 1.418(3) .
C23 C24 1.377(3) .
C23 H23 0.95(2) .
C24 C25 1.380(4) .
C24 H24 0.92(2) .
C25 C26 1.378(4) .
C25 H25 0.97(2) .
C26 C27 1.398(3) .
C26 H26 0.89(2) .
C28 C33 1.386(4) .
C28 C29 1.405(4) .
C29 C30 1.367(4) .
C29 H29 0.97(3) .
C30 C31 1.391(4) .
C30 H30 1.00(3) .
C31 C32 1.380(4) .
C31 H31 0.96(3) .
C32 C33 1.396(3) .
C32 C34 1.517(5) .
C33 C35 1.507(4) .
C34 H34A 0.89(4) .
C34 H34B 1.08(5) .
C34 H34C 0.99(5) .
C35 H35A 0.97(3) .
C35 H35B 0.89(4) .
C35 H35C 0.99(4) .
C41 C42 1.360(4) .
C41 H41 0.95(3) .
C42 C43 1.389(4) .
C42 H42 0.90(2) .
C43 C44 1.354(4) .
C43 H43 0.96(3) .
C44 C45 1.402(3) .
C44 H44 0.94(2) .
C46 C47 1.401(4) .
C47 C48 1.361(4) .
C47 H47 1.00(3) .
C48 C49 1.390(4) .
C48 H48 0.95(3) .
C49 C50 1.362(4) .
C49 H49 0.98(3) .
C50 H50 0.96(2) .

loop_
_geom_hbond_atom_site_label_D
_geom_hbond_atom_site_label_H
_geom_hbond_atom_site_label_A
_geom_hbond_distance_DH
_geom_hbond_distance_HA
_geom_hbond_distance_DA
_geom_hbond_angle_DHA
_geom_hbond_site_symmetry_A
N1 H1N O2 0.86(2) 1.96(3) 2.670(3) 140(2) .
N2 H2N O4 0.81(3) 2.00(3) 2.682(3) 142(3) .
N2 H2N N3 0.81(3) 2.61(3) 3.251(3) 138(2) 3_655
N4 H4N O1 0.99(3) 1.89(3) 2.857(3) 165(3) 3_665
C41 H41 O2 0.95(3) 2.65(3) 3.234(3) 120.4(19) .
C44 H44 O1 0.94(2) 2.57(2) 3.325(4) 137.7(18) 3_665
C50 H50 O3 0.96(2) 2.41(2) 3.055(4) 124.0(18) .
